data_7233317
loop_
_publ_author_name
'Peewasan, Krisana'
'Merkel, Marcel P.'
'Zarschler, Kristof'
'Stephan, Holger'
'Anson, Christopher E.'
'Powell, Annie K.'

_publ_section_title
;
 Tetranuclear Cu(ii)-chiral complexes: synthesis, characterization and
 biological activity
;
_journal_issue 42
_journal_name_full 'RSC Advances'
_journal_page_first 24087
_journal_paper_doi 10.1039/C9RA03586A
_journal_volume 9
_journal_year 2019
_chemical_absolute_configuration rmad
_chemical_formula_moiety 'C70 H78 Cu4 N4 O14, 2(N O3), C H4 O'
_chemical_formula_sum 'C71 H82 Cu4 N6 O21'
_chemical_formula_weight 1609.58
_space_group_crystal_system monoclinic
_space_group_IT_number 4
_space_group_name_Hall 'P 2yb'
_space_group_name_H-M_alt 'P 1 21 1'
_symmetry_space_group_name_Hall 'P 2yb'
_symmetry_space_group_name_H-M 'P 1 21 1'
_atom_sites_solution_hydrogens mixed
_atom_sites_solution_primary 'intrinsic phasing'
_atom_sites_solution_secondary difmap
_audit_creation_date 2019-01-29
_audit_creation_method
;
Olex2 1.2
(compiled 2018.05.29 svn.r3508 for OlexSys, GUI svn.r5506)
;
_audit_update_record
;
2019-04-25 deposited with the CCDC.    2019-07-19 downloaded from the CCDC.
;
_cell_angle_alpha 90
_cell_angle_beta 94.833(6)
_cell_angle_gamma 90
_cell_formula_units_Z 2
_cell_length_a 10.6198(7)
_cell_length_b 21.4213(14)
_cell_length_c 15.6347(12)
_cell_measurement_reflns_used 23063
_cell_measurement_temperature 180(2)
_cell_measurement_theta_max 27.76
_cell_measurement_theta_min 1.31
_cell_volume 3544.1(4)
_computing_cell_refinement 'X-Area Recipe 1.33.0.0 (STOE, 2015)'
_computing_data_collection 'X-Area Pilatus3_SV 1.31.144.0 (STOE, 2018)'
_computing_data_reduction 'X-Area Integrate 1.73.0.0 (STOE, 2018)'
_computing_molecular_graphics 'Olex2 (Dolomanov et al., 2009)'
_computing_publication_material 'Olex2 (Dolomanov et al., 2009)'
_computing_structure_refinement 'ShelXL (Sheldrick, 2015)'
_computing_structure_solution 'ShelXT (Sheldrick, 2015)'
_diffrn_ambient_temperature 180(2)
_diffrn_detector_area_resol_mean 6.67
_diffrn_detector_type 'image plate'
_diffrn_measured_fraction_theta_full 0.998
_diffrn_measured_fraction_theta_max 0.998
_diffrn_measurement_device '2-circle goniometer'
_diffrn_measurement_device_type 'Stoe IPDS2'
_diffrn_measurement_method 'rotation method'
_diffrn_radiation_type MoK\a
_diffrn_radiation_wavelength 0.71069
_diffrn_reflns_av_R_equivalents 0.0493
_diffrn_reflns_av_unetI/netI 0.0652
_diffrn_reflns_Laue_measured_fraction_full 0.998
_diffrn_reflns_Laue_measured_fraction_max 0.998
_diffrn_reflns_limit_h_max 13
_diffrn_reflns_limit_h_min -13
_diffrn_reflns_limit_k_max 27
_diffrn_reflns_limit_k_min -24
_diffrn_reflns_limit_l_max 19
_diffrn_reflns_limit_l_min -16
_diffrn_reflns_number 29165
_diffrn_reflns_point_group_measured_fraction_full 0.967
_diffrn_reflns_point_group_measured_fraction_max 0.964
_diffrn_reflns_theta_full 25.240
_diffrn_reflns_theta_max 26.731
_diffrn_reflns_theta_min 1.616
_diffrn_source 'sealed tube'
_exptl_absorpt_coefficient_mu 1.263
_exptl_absorpt_correction_T_max 0.9928
_exptl_absorpt_correction_T_min 0.9832
_exptl_absorpt_correction_type integration
_exptl_absorpt_process_details 'X-Area LANA 1.72.3.0 (STOE, 2018)'
_exptl_crystal_colour 'dark green'
_exptl_crystal_density_diffrn 1.508
_exptl_crystal_description block
_exptl_crystal_F_000 1668
_exptl_crystal_size_max 0.34
_exptl_crystal_size_mid 0.18
_exptl_crystal_size_min 0.16
_refine_diff_density_max 0.531
_refine_diff_density_min -0.618
_refine_diff_density_rms 0.071
_refine_ls_abs_structure_details
;
 Flack x determined using 3909 quotients [(I+)-(I-)]/[(I+)+(I-)]
 (Parsons, Flack and Wagner, Acta Cryst. B69 (2013) 249-259).
;
_refine_ls_abs_structure_Flack -0.010(7)
_refine_ls_extinction_coef 0.0010(3)
_refine_ls_extinction_expression Fc^*^=kFc[1+0.001xFc^2^\l^3^/sin(2\q)]^-1/4^
_refine_ls_extinction_method 'SHELXL-2018/3 (Sheldrick 2018)'
_refine_ls_goodness_of_fit_ref 0.938
_refine_ls_hydrogen_treatment mixed
_refine_ls_matrix_type full
_refine_ls_number_parameters 940
_refine_ls_number_reflns 14517
_refine_ls_number_restraints 29
_refine_ls_restrained_S_all 0.939
_refine_ls_R_factor_all 0.0648
_refine_ls_R_factor_gt 0.0380
_refine_ls_shift/su_max 0.001
_refine_ls_shift/su_mean 0.000
_refine_ls_structure_factor_coef Fsqd
_refine_ls_weighting_details 'w=1/[\s^2^(Fo^2^)+(0.0478P)^2^] where P=(Fo^2^+2Fc^2^)/3'
_refine_ls_weighting_scheme calc
_refine_ls_wR_factor_gt 0.0829
_refine_ls_wR_factor_ref 0.0936
_reflns_Friedel_coverage 0.881
_reflns_Friedel_fraction_full 0.935
_reflns_Friedel_fraction_max 0.928
_reflns_number_gt 10173
_reflns_number_total 14517
_reflns_threshold_expression 'I > 2\s(I)'
_cod_data_source_file c9ra03586a2.cif
_cod_data_source_block kp38
_cod_database_code 7233317
_shelx_shelxl_version_number 2018/3
_shelx_space_group_comment
;
The symmetry employed for this shelxl refinement is uniquely defined
by the following loop, which should always be used as a source of
symmetry information in preference to the above space-group names.
They are only intended as comments.
;
_shelx_estimated_absorpt_t_max 0.823
_shelx_estimated_absorpt_t_min 0.673
_olex2_refinement_description
;
1. Fixed Uiso
 At 1.2 times of:
  All C(H) groups, All C(H,H) groups
 At 1.5 times of:
  All C(H,H,H) groups, All O(H) groups
2. Restrained distances
 O3-H3
 0.88 with sigma of 0.04
 H3-O20
 1.85 with sigma of 0.04
 O9-H9
 0.88 with sigma of 0.04
 O13-H13
 0.88 with sigma of 0.04
 O14-H14
 0.88 with sigma of 0.04
 O71A-C71A = O71B-C71B
 1.48 with sigma of 0.02
 O20-H71A
 1.9 with sigma of 0.04
 H71E-O19
 2.05 with sigma of 0.04
3. Uiso/Uaniso restraints and constraints
O71B \\sim C71A: within 2A with sigma of 0.01 and sigma for terminal atoms of
0.02
4. Rigid body (RIGU) restrains
 O18, O19, O20, N6
 with sigma for 1-2 distances of 0.004 and sigma for 1-3 distances of 0.004
5. Others
 Fixed Sof: O71A(0.5) H71A(0.5) C71A(0.5) H71B(0.5) H71C(0.5) H71D(0.5)
 C71B(0.5) H71E(0.5) H71F(0.5) H71G(0.5) O71B(0.5) H71H(0.5)
6.a Ternary CH refined with riding coordinates:
 C9(H9A), C26(H26), C43(H43), C60(H60)
6.b Secondary CH2 refined with riding coordinates:
 C10(H10A,H10B), C11(H11A,H11B), C27(H27A,H27B), C28(H28A,H28B), C44(H44A,
 H44B), C45(H45A,H45B), C61(H61A,H61B), C62(H62A,H62B)
6.c Aromatic/amide H refined with riding coordinates:
 C3(H3A), C4(H4), C5(H5), C7(H7), C13(H13A), C14(H14A), C15(H15), C16(H16),
 C17(H17), C20(H20), C21(H21), C22(H22), C24(H24), C30(H30), C31(H31), C32(H32),
  C33(H33), C34(H34), C37(H37), C38(H38), C39(H39), C41(H41), C47(H47),
 C48(H48), C49(H49), C50(H50), C51(H51), C54(H54), C55(H55), C56(H56), C58(H58),
  C64(H64), C65(H65), C66(H66), C67(H67), C68(H68)
6.d Idealised Me refined as rotating group:
 C8(H8A,H8B,H8C), C25(H25A,H25B,H25C), C42(H42A,H42B,H42C), C59(H59A,H59B,
 H59C), C69(H69A,H69B,H69C), C70(H70A,H70B,H70C), C71A(H71B,H71C,H71D),
 C71B(H71E,H71F,H71G)
6.e Idealised tetrahedral OH refined as rotating group:
 O71A(H71A), O71B(H71H)
;
_olex2_diffrn_ambient_temperature_device 'Oxford Cryosystems'
_olex2_submission_special_instructions 'No special instructions were received'

loop_
_space_group_symop_operation_xyz
'x, y, z'
'-x, y+1/2, -z'

loop_
_atom_site_label
_atom_site_type_symbol
_atom_site_fract_x
_atom_site_fract_y
_atom_site_fract_z
_atom_site_U_iso_or_equiv
_atom_site_adp_type
_atom_site_occupancy
_atom_site_site_symmetry_order
_atom_site_calc_flag
_atom_site_refinement_flags_posn
_atom_site_refinement_flags_adp
_atom_site_refinement_flags_occupancy
_atom_site_disorder_assembly
_atom_site_disorder_group
Cu1 Cu 0.57017(6) 0.52629(3) 0.89071(4) 0.03982(17) Uani 1 1 d . . . . .
Cu2 Cu 0.38616(6) 0.53471(4) 0.69880(4) 0.04090(17) Uani 1 1 d . . . . .
Cu3 Cu 0.52041(7) 0.40280(3) 0.69672(5) 0.04145(18) Uani 1 1 d . . . . .
Cu4 Cu 0.69419(6) 0.54322(3) 0.71622(4) 0.04322(19) Uani 1 1 d . . . . .
O1 O 0.8694(4) 0.4706(2) 0.7178(3) 0.0527(11) Uani 1 1 d . . . . .
O2 O 0.6971(4) 0.49211(19) 0.8223(3) 0.0437(10) Uani 1 1 d . . . . .
O3 O 0.4387(4) 0.5526(2) 0.9673(3) 0.0505(11) Uani 1 1 d D . . . .
H3 H 0.429(7) 0.592(2) 0.961(5) 0.076 Uiso 1 1 d DR . . . .
O4 O 0.1375(4) 0.4337(2) 0.5004(3) 0.0546(12) Uani 1 1 d . . . . .
O5 O 0.2821(4) 0.5007(2) 0.6051(3) 0.0485(10) Uani 1 1 d . . . . .
O6 O 0.5067(4) 0.57071(19) 0.7887(3) 0.0422(9) Uani 1 1 d . . . . .
O7 O 0.2282(3) 0.5304(2) 0.7980(3) 0.0499(10) Uani 1 1 d . . . . .
O8 O 0.4005(4) 0.45110(19) 0.7559(3) 0.0421(9) Uani 1 1 d . . . . .
O9 O 0.6495(4) 0.3478(2) 0.6533(3) 0.0561(11) Uani 1 1 d D . . . .
H9 H 0.692(7) 0.357(4) 0.609(4) 0.084 Uiso 1 1 d DR . . . .
O10 O 0.9367(5) 0.6782(2) 0.8778(3) 0.0668(14) Uani 1 1 d . . . . .
O11 O 0.7922(4) 0.6082(2) 0.7752(3) 0.0525(11) Uani 1 1 d . . . . .
O12 O 0.5800(4) 0.4819(2) 0.6532(2) 0.0441(9) Uani 1 1 d . . . . .
O13 O 0.7140(4) 0.6035(2) 0.9368(3) 0.0550(11) Uani 1 1 d D . . . .
H13 H 0.729(8) 0.614(4) 0.884(4) 0.082 Uiso 1 1 d DR . . . .
O14 O 0.3796(4) 0.3849(2) 0.5789(3) 0.0506(11) Uani 1 1 d D . . . .
H14 H 0.346(7) 0.419(3) 0.592(5) 0.076 Uiso 1 1 d DR . . . .
O18 O 0.3982(8) 0.7554(4) 1.0414(5) 0.116(3) Uani 1 1 d . U . . .
O19 O 0.4430(8) 0.6648(5) 1.0880(8) 0.147(3) Uani 1 1 d D U . . .
O20 O 0.3326(8) 0.6699(5) 0.9761(5) 0.141(3) Uani 1 1 d D U . . .
N1 N 0.6045(4) 0.4636(2) 0.9792(3) 0.0405(11) Uani 1 1 d . . . . .
N2 N 0.3635(5) 0.6194(2) 0.6583(3) 0.0441(12) Uani 1 1 d . . . . .
N3 N 0.4803(5) 0.3279(2) 0.7596(3) 0.0449(12) Uani 1 1 d . . . . .
N4 N 0.6980(5) 0.5836(2) 0.6060(3) 0.0473(12) Uani 1 1 d . . . . .
N6 N 0.3918(7) 0.6978(4) 1.0328(5) 0.082(2) Uani 1 1 d . U . . .
C1 C 0.7666(5) 0.4412(3) 0.8365(4) 0.0410(13) Uani 1 1 d . . . . .
C2 C 0.8586(6) 0.4273(3) 0.7796(4) 0.0456(14) Uani 1 1 d . . . . .
C3 C 0.9310(6) 0.3734(3) 0.7901(5) 0.0533(17) Uani 1 1 d . . . . .
H3A H 0.992539 0.364112 0.751250 0.064 Uiso 1 1 calc R . . . .
C4 C 0.9135(6) 0.3335(3) 0.8569(5) 0.0559(17) Uani 1 1 d . . . . .
H4 H 0.962272 0.296345 0.862795 0.067 Uiso 1 1 calc R . . . .
C5 C 0.8283(6) 0.3457(3) 0.9147(4) 0.0510(16) Uani 1 1 d . . . . .
H5 H 0.818714 0.317778 0.960850 0.061 Uiso 1 1 calc R . . . .
C6 C 0.7536(5) 0.4007(3) 0.9056(4) 0.0405(13) Uani 1 1 d . . . . .
C7 C 0.6757(5) 0.4146(3) 0.9740(4) 0.0418(14) Uani 1 1 d . . . . .
H7 H 0.676266 0.385303 1.019557 0.050 Uiso 1 1 calc R . . . .
C8 C 0.9617(6) 0.4622(4) 0.6561(5) 0.0618(19) Uani 1 1 d . . . . .
H8A H 0.944390 0.423101 0.624628 0.093 Uiso 1 1 calc GR . . . .
H8B H 1.046505 0.460410 0.686034 0.093 Uiso 1 1 calc GR . . . .
H8C H 0.956926 0.497214 0.615651 0.093 Uiso 1 1 calc GR . . . .
C9 C 0.5492(5) 0.4771(3) 1.0592(4) 0.0434(13) Uani 1 1 d . . . . .
H9A H 0.533951 0.437154 1.089677 0.052 Uiso 1 1 calc R . . . .
C10 C 0.4234(5) 0.5096(3) 1.0355(4) 0.0504(16) Uani 1 1 d . . . . .
H10A H 0.358008 0.478299 1.017151 0.061 Uiso 1 1 calc R . . . .
H10B H 0.395853 0.532107 1.086019 0.061 Uiso 1 1 calc R . . . .
C11 C 0.6395(5) 0.5183(3) 1.1165(4) 0.0442(14) Uani 1 1 d . . . . .
H11A H 0.653245 0.558147 1.086559 0.053 Uiso 1 1 calc R . . . .
H11B H 0.600257 0.528078 1.170135 0.053 Uiso 1 1 calc R . . . .
C12 C 0.7656(5) 0.4869(3) 1.1385(4) 0.0448(14) Uani 1 1 d . . . . .
C13 C 0.7767(6) 0.4383(3) 1.1961(4) 0.0510(16) Uani 1 1 d . . . . .
H13A H 0.704527 0.425013 1.223206 0.061 Uiso 1 1 calc R . . . .
C14 C 0.8907(6) 0.4083(4) 1.2151(5) 0.0626(18) Uani 1 1 d . . . . .
H14A H 0.896751 0.374742 1.254963 0.075 Uiso 1 1 calc R . . . .
C15 C 0.9950(7) 0.4272(4) 1.1764(5) 0.072(2) Uani 1 1 d . . . . .
H15 H 1.073850 0.407050 1.190042 0.087 Uiso 1 1 calc R . . . .
C16 C 0.9864(6) 0.4748(4) 1.1182(5) 0.070(2) Uani 1 1 d . . . . .
H16 H 1.058767 0.487050 1.090483 0.084 Uiso 1 1 calc R . . . .
C17 C 0.8718(6) 0.5055(4) 1.0993(5) 0.0568(17) Uani 1 1 d . . . . .
H17 H 0.866396 0.539176 1.059578 0.068 Uiso 1 1 calc R . . . .
C18 C 0.2072(5) 0.5318(3) 0.5491(3) 0.0459(13) Uani 1 1 d . . . . .
C19 C 0.1251(6) 0.4972(3) 0.4905(4) 0.0485(15) Uani 1 1 d . . . . .
C20 C 0.0423(6) 0.5258(4) 0.4319(4) 0.0616(18) Uani 1 1 d . . . . .
H20 H -0.013026 0.501639 0.394200 0.074 Uiso 1 1 calc R . . . .
C21 C 0.0391(7) 0.5906(4) 0.4274(5) 0.071(2) Uani 1 1 d . . . . .
H21 H -0.017730 0.610605 0.385928 0.085 Uiso 1 1 calc R . . . .
C22 C 0.1169(7) 0.6257(4) 0.4822(5) 0.0619(19) Uani 1 1 d . . . . .
H22 H 0.113030 0.669916 0.479097 0.074 Uiso 1 1 calc R . . . .
C23 C 0.2028(6) 0.5969(3) 0.5432(4) 0.0514(16) Uani 1 1 d . . . . .
C24 C 0.2833(6) 0.6375(3) 0.5974(4) 0.0488(15) Uani 1 1 d . . . . .
H24 H 0.276311 0.681113 0.587202 0.059 Uiso 1 1 calc R . . . .
C25 C 0.0656(7) 0.3951(4) 0.4403(5) 0.072(2) Uani 1 1 d . . . . .
H25A H 0.095145 0.400918 0.383170 0.108 Uiso 1 1 calc GR . . . .
H25B H -0.023901 0.406657 0.438993 0.108 Uiso 1 1 calc GR . . . .
H25C H 0.075919 0.351317 0.457498 0.108 Uiso 1 1 calc GR . . . .
C26 C 0.4491(6) 0.6635(3) 0.7076(4) 0.0457(14) Uani 1 1 d . . . . .
H26 H 0.530857 0.663475 0.680283 0.055 Uiso 1 1 calc R . . . .
C27 C 0.4747(6) 0.6353(3) 0.7956(4) 0.0486(15) Uani 1 1 d . . . . .
H27A H 0.545114 0.657836 0.827615 0.058 Uiso 1 1 calc R . . . .
H27B H 0.398777 0.639481 0.827855 0.058 Uiso 1 1 calc R . . . .
C28 C 0.4048(6) 0.7311(3) 0.7105(5) 0.0577(18) Uani 1 1 d . . . . .
H28A H 0.390761 0.747750 0.651376 0.069 Uiso 1 1 calc R . . . .
H28B H 0.323839 0.733254 0.737404 0.069 Uiso 1 1 calc R . . . .
C29 C 0.5025(6) 0.7699(3) 0.7611(4) 0.0488(16) Uani 1 1 d . . . . .
C30 C 0.6170(7) 0.7828(3) 0.7269(5) 0.0535(16) Uani 1 1 d . . . . .
H30 H 0.629176 0.770220 0.669920 0.064 Uiso 1 1 calc R . . . .
C31 C 0.7125(6) 0.8134(3) 0.7751(5) 0.0587(17) Uani 1 1 d . . . . .
H31 H 0.791057 0.820568 0.751932 0.070 Uiso 1 1 calc R . . . .
C32 C 0.6948(6) 0.8335(3) 0.8554(5) 0.0587(18) Uani 1 1 d . . . . .
H32 H 0.760118 0.855787 0.887594 0.070 Uiso 1 1 calc R . . . .
C33 C 0.5822(6) 0.8217(3) 0.8908(5) 0.0550(17) Uani 1 1 d . . . . .
H33 H 0.570254 0.835211 0.947431 0.066 Uiso 1 1 calc R . . . .
C34 C 0.4868(6) 0.7900(3) 0.8427(4) 0.0515(16) Uani 1 1 d . . . . .
H34 H 0.409151 0.782053 0.866792 0.062 Uiso 1 1 calc R . . . .
C35 C 0.3231(5) 0.4323(3) 0.8129(4) 0.0395(13) Uani 1 1 d . . . . .
C36 C 0.2321(5) 0.4752(3) 0.8398(4) 0.0447(14) Uani 1 1 d . . . . .
C37 C 0.1548(6) 0.4588(4) 0.9023(4) 0.0547(17) Uani 1 1 d . . . . .
H37 H 0.094942 0.488016 0.920169 0.066 Uiso 1 1 calc R . . . .
C38 C 0.1633(6) 0.4006(4) 0.9391(4) 0.0562(17) Uani 1 1 d . . . . .
H38 H 0.110722 0.390104 0.983183 0.067 Uiso 1 1 calc R . . . .
C39 C 0.2478(6) 0.3575(3) 0.9123(4) 0.0527(16) Uani 1 1 d . . . . .
H39 H 0.251474 0.316886 0.936939 0.063 Uiso 1 1 calc R . . . .
C40 C 0.3283(6) 0.3729(3) 0.8491(4) 0.0451(15) Uani 1 1 d . . . . .
C41 C 0.4075(6) 0.3234(3) 0.8202(4) 0.0468(15) Uani 1 1 d . . . . .
H41 H 0.405032 0.284319 0.848858 0.056 Uiso 1 1 calc R . . . .
C42 C 0.1347(7) 0.5753(4) 0.8175(6) 0.069(2) Uani 1 1 d . . . . .
H42A H 0.139767 0.611777 0.780101 0.104 Uiso 1 1 calc GR . . . .
H42B H 0.149818 0.588301 0.877610 0.104 Uiso 1 1 calc GR . . . .
H42C H 0.050474 0.556559 0.808171 0.104 Uiso 1 1 calc GR . . . .
C43 C 0.5405(6) 0.2701(3) 0.7304(5) 0.0553(17) Uani 1 1 d . . . . .
H43 H 0.554522 0.240061 0.779216 0.066 Uiso 1 1 calc R . . . .
C44 C 0.6669(7) 0.2900(3) 0.6996(5) 0.0611(19) Uani 1 1 d . . . . .
H44A H 0.729890 0.295593 0.749422 0.073 Uiso 1 1 calc R . . . .
H44B H 0.698315 0.257444 0.661866 0.073 Uiso 1 1 calc R . . . .
C45 C 0.4559(6) 0.2403(3) 0.6573(5) 0.0569(17) Uani 1 1 d . . . . .
H45A H 0.448686 0.269188 0.607716 0.068 Uiso 1 1 calc R . . . .
H45B H 0.496151 0.201419 0.638991 0.068 Uiso 1 1 calc R . . . .
C46 C 0.3245(7) 0.2252(3) 0.6826(5) 0.0566(17) Uani 1 1 d . . . . .
C47 C 0.2223(7) 0.2610(3) 0.6507(5) 0.0633(19) Uani 1 1 d . . . . .
H47 H 0.234265 0.293954 0.611496 0.076 Uiso 1 1 calc R . . . .
C48 C 0.1029(8) 0.2487(4) 0.6758(6) 0.079(2) Uani 1 1 d . . . . .
H48 H 0.033113 0.273364 0.653882 0.094 Uiso 1 1 calc R . . . .
C49 C 0.0852(10) 0.2016(5) 0.7315(6) 0.087(3) Uani 1 1 d . . . . .
H49 H 0.002989 0.193416 0.748370 0.104 Uiso 1 1 calc R . . . .
C50 C 0.1850(9) 0.1660(5) 0.7635(6) 0.082(2) Uani 1 1 d . . . . .
H50 H 0.172379 0.133898 0.803846 0.098 Uiso 1 1 calc R . . . .
C51 C 0.3046(8) 0.1766(4) 0.7371(5) 0.073(2) Uani 1 1 d . . . . .
H51 H 0.372898 0.150205 0.756836 0.087 Uiso 1 1 calc R . . . .
C52 C 0.8586(5) 0.6511(3) 0.7380(5) 0.0468(15) Uani 1 1 d . . . . .
C53 C 0.9398(6) 0.6901(3) 0.7930(5) 0.0526(17) Uani 1 1 d . . . . .
C54 C 1.0143(6) 0.7344(3) 0.7585(6) 0.063(2) Uani 1 1 d . . . . .
H54 H 1.070306 0.758588 0.795637 0.075 Uiso 1 1 calc R . . . .
C55 C 1.0093(7) 0.7445(4) 0.6706(6) 0.068(2) Uani 1 1 d . . . . .
H55 H 1.060411 0.775710 0.647687 0.081 Uiso 1 1 calc R . . . .
C56 C 0.9301(6) 0.7089(3) 0.6175(5) 0.0606(18) Uani 1 1 d . . . . .
H56 H 0.925869 0.716026 0.557397 0.073 Uiso 1 1 calc R . . . .
C57 C 0.8544(6) 0.6618(3) 0.6499(4) 0.0500(15) Uani 1 1 d . . . . .
C58 C 0.7713(6) 0.6287(3) 0.5881(5) 0.0528(16) Uani 1 1 d . . . . .
H58 H 0.770544 0.641112 0.529721 0.063 Uiso 1 1 calc R . . . .
C59 C 1.0083(9) 0.7189(5) 0.9355(6) 0.090(3) Uani 1 1 d . . . . .
H59A H 1.098528 0.713505 0.928813 0.135 Uiso 1 1 calc GR . . . .
H59B H 0.991351 0.708955 0.994624 0.135 Uiso 1 1 calc GR . . . .
H59C H 0.984011 0.762298 0.922714 0.135 Uiso 1 1 calc GR . . . .
C60 C 0.6087(6) 0.5541(3) 0.5400(4) 0.0484(15) Uani 1 1 d . . . . .
H60 H 0.523535 0.572925 0.545256 0.058 Uiso 1 1 calc R . . . .
C61 C 0.6020(7) 0.4863(3) 0.5659(4) 0.0506(16) Uani 1 1 d . . . . .
H61A H 0.532868 0.465266 0.530489 0.061 Uiso 1 1 calc R . . . .
H61B H 0.682326 0.465149 0.556009 0.061 Uiso 1 1 calc R . . . .
C62 C 0.6396(6) 0.5624(4) 0.4476(4) 0.0566(17) Uani 1 1 d . . . . .
H62A H 0.646998 0.607504 0.434884 0.068 Uiso 1 1 calc R . . . .
H62B H 0.721938 0.542526 0.439663 0.068 Uiso 1 1 calc R . . . .
C63 C 0.5394(5) 0.5340(3) 0.3863(4) 0.0520(15) Uani 1 1 d . . . . .
C64 C 0.5552(7) 0.4770(4) 0.3476(4) 0.0569(17) Uani 1 1 d . . . . .
H64 H 0.632673 0.455222 0.358991 0.068 Uiso 1 1 calc R . . . .
C65 C 0.4613(7) 0.4510(4) 0.2927(5) 0.0631(19) Uani 1 1 d . . . . .
H65 H 0.474707 0.412010 0.266033 0.076 Uiso 1 1 calc R . . . .
C66 C 0.3499(8) 0.4811(4) 0.2770(5) 0.070(2) Uani 1 1 d . . . . .
H66 H 0.285425 0.463126 0.238996 0.084 Uiso 1 1 calc R . . . .
C67 C 0.3285(6) 0.5377(5) 0.3154(5) 0.074(2) Uani 1 1 d . . . . .
H67 H 0.249630 0.558321 0.304398 0.089 Uiso 1 1 calc R . . . .
C68 C 0.4232(7) 0.5640(4) 0.3703(5) 0.0635(19) Uani 1 1 d . . . . .
H68 H 0.408817 0.602822 0.397195 0.076 Uiso 1 1 calc R . . . .
C69 C 0.7082(9) 0.6609(4) 0.9816(6) 0.075(2) Uani 1 1 d . . . . .
H69A H 0.703049 0.695511 0.940420 0.112 Uiso 1 1 calc GR . . . .
H69B H 0.784258 0.665666 1.021119 0.112 Uiso 1 1 calc GR . . . .
H69C H 0.633314 0.661232 1.014170 0.112 Uiso 1 1 calc GR . . . .
C70 C 0.3917(7) 0.3650(4) 0.4936(5) 0.0629(19) Uani 1 1 d . . . . .
H70A H 0.369548 0.399400 0.453923 0.094 Uiso 1 1 calc GR . . . .
H70B H 0.334916 0.329639 0.480086 0.094 Uiso 1 1 calc GR . . . .
H70C H 0.479168 0.352071 0.487898 0.094 Uiso 1 1 calc GR . . . .
O71A O 0.1552(11) 0.5987(6) 1.0526(8) 0.084(3) Uiso 0.5 1 d D . P A 1
H71A H 0.217792 0.612243 1.028792 0.125 Uiso 0.5 1 calc DGR . P A 1
C71A C 0.154(4) 0.6270(18) 1.1393(19) 0.125(10) Uiso 0.5 1 d D U P A 1
H71B H 0.136509 0.671787 1.133683 0.187 Uiso 0.5 1 calc GR . P A 1
H71C H 0.236037 0.620634 1.171430 0.187 Uiso 0.5 1 calc GR . P A 1
H71D H 0.087674 0.607109 1.170027 0.187 Uiso 0.5 1 calc GR . P A 1
O15 O 0.7869(6) 0.3665(4) 0.5297(5) 0.110(3) Uani 1 1 d . . . . .
O16 O 0.7657(5) 0.3434(3) 0.3945(4) 0.0785(15) Uani 1 1 d . . . . .
O17 O 0.7153(9) 0.2777(4) 0.4909(5) 0.115(3) Uani 1 1 d . . . . .
N5 N 0.7562(5) 0.3279(4) 0.4698(5) 0.0674(18) Uani 1 1 d . . . . .
C71B C 0.187(3) 0.6760(15) 1.157(2) 0.151(11) Uiso 0.5 1 d D . P B 2
H71E H 0.267557 0.686684 1.134483 0.227 Uiso 0.5 1 calc DGR . P B 2
H71F H 0.200859 0.669776 1.219562 0.227 Uiso 0.5 1 calc GR . P B 2
H71G H 0.126586 0.709994 1.145215 0.227 Uiso 0.5 1 calc GR . P B 2
O71B O 0.138(4) 0.6195(18) 1.118(3) 0.204(13) Uiso 0.5 1 d D U P B 2
H71H H 0.062343 0.624963 1.099134 0.306 Uiso 0.5 1 calc GR . P B 2

loop_
_atom_site_aniso_label
_atom_site_aniso_U_11
_atom_site_aniso_U_22
_atom_site_aniso_U_33
_atom_site_aniso_U_23
_atom_site_aniso_U_13
_atom_site_aniso_U_12
Cu1 0.0413(3) 0.0389(4) 0.0381(4) 0.0020(3) -0.0033(3) 0.0036(3)
Cu2 0.0447(4) 0.0365(4) 0.0400(3) 0.0031(3) -0.0057(3) -0.0016(3)
Cu3 0.0469(4) 0.0360(4) 0.0413(4) -0.0007(3) 0.0026(3) -0.0016(3)
Cu4 0.0455(4) 0.0423(5) 0.0411(4) 0.0028(3) -0.0010(3) -0.0057(3)
O1 0.049(2) 0.058(3) 0.052(3) 0.002(2) 0.012(2) 0.003(2)
O2 0.048(2) 0.039(2) 0.043(2) 0.0018(18) 0.0006(18) 0.0046(18)
O3 0.052(2) 0.051(3) 0.047(2) 0.006(2) -0.0017(18) 0.007(2)
O4 0.052(3) 0.054(3) 0.056(3) -0.005(2) -0.009(2) -0.010(2)
O5 0.049(2) 0.044(3) 0.050(3) 0.0040(19) -0.0102(19) -0.0046(18)
O6 0.045(2) 0.038(2) 0.042(2) 0.0036(17) -0.0038(17) 0.0008(17)
O7 0.049(2) 0.048(3) 0.054(2) 0.004(2) 0.0050(17) 0.012(2)
O8 0.046(2) 0.041(2) 0.040(2) 0.0006(18) 0.0047(18) -0.0011(17)
O9 0.059(3) 0.049(3) 0.061(3) -0.005(2) 0.009(2) 0.000(2)
O10 0.072(3) 0.060(3) 0.064(3) -0.005(3) -0.019(2) -0.010(2)
O11 0.054(2) 0.050(3) 0.052(3) 0.002(2) -0.004(2) -0.007(2)
O12 0.051(2) 0.045(3) 0.036(2) 0.0023(18) 0.0028(17) -0.0085(18)
O13 0.062(3) 0.048(3) 0.053(3) 0.001(2) -0.008(2) -0.003(2)
O14 0.060(3) 0.045(3) 0.046(2) -0.003(2) -0.002(2) -0.003(2)
O18 0.161(7) 0.079(5) 0.109(6) -0.030(4) 0.018(5) 0.031(4)
O19 0.123(6) 0.110(7) 0.203(10) 0.009(6) -0.022(6) 0.030(5)
O20 0.125(6) 0.203(9) 0.097(5) -0.055(6) 0.029(4) -0.078(6)
N1 0.044(3) 0.041(3) 0.036(3) -0.002(2) -0.002(2) -0.003(2)
N2 0.046(3) 0.048(3) 0.037(3) 0.001(2) -0.006(2) 0.000(2)
N3 0.052(3) 0.038(3) 0.044(3) 0.000(2) -0.004(2) -0.002(2)
N4 0.048(3) 0.045(3) 0.048(3) 0.001(2) 0.000(2) -0.009(2)
N6 0.073(4) 0.098(6) 0.075(5) -0.031(4) 0.009(3) 0.008(4)
C1 0.035(3) 0.037(4) 0.052(4) -0.005(3) 0.004(2) 0.002(2)
C2 0.043(3) 0.051(4) 0.041(3) -0.003(3) -0.002(3) 0.000(3)
C3 0.043(3) 0.058(5) 0.058(4) -0.011(3) 0.000(3) 0.004(3)
C4 0.048(4) 0.050(4) 0.068(5) -0.006(3) -0.007(3) 0.012(3)
C5 0.057(4) 0.040(4) 0.053(4) 0.000(3) -0.010(3) 0.008(3)
C6 0.041(3) 0.040(3) 0.040(3) 0.003(3) -0.001(2) 0.004(3)
C7 0.047(3) 0.032(3) 0.045(3) 0.005(2) -0.006(3) -0.002(2)
C8 0.052(4) 0.078(5) 0.057(4) -0.010(4) 0.013(3) -0.008(3)
C9 0.044(3) 0.047(4) 0.039(3) 0.003(3) 0.000(2) -0.002(3)
C10 0.041(3) 0.063(5) 0.046(3) 0.006(3) -0.002(3) 0.004(3)
C11 0.046(3) 0.044(4) 0.041(3) 0.001(3) -0.004(2) 0.002(2)
C12 0.044(3) 0.049(4) 0.040(3) -0.001(3) -0.003(3) 0.003(3)
C13 0.050(3) 0.057(4) 0.045(4) 0.008(3) -0.002(3) 0.003(3)
C14 0.065(4) 0.064(5) 0.057(4) 0.007(4) -0.007(3) 0.015(4)
C15 0.054(4) 0.082(6) 0.078(5) 0.000(4) -0.008(4) 0.020(4)
C16 0.039(3) 0.092(6) 0.078(5) -0.003(5) 0.009(3) 0.008(4)
C17 0.048(3) 0.065(5) 0.057(4) 0.005(3) 0.004(3) -0.004(3)
C18 0.040(3) 0.055(4) 0.042(3) 0.003(3) -0.005(2) -0.003(3)
C19 0.046(3) 0.057(4) 0.042(3) -0.004(3) -0.001(3) -0.003(3)
C20 0.053(3) 0.079(6) 0.050(4) -0.005(4) -0.015(3) -0.005(4)
C21 0.069(5) 0.073(6) 0.065(5) 0.003(4) -0.026(4) 0.006(4)
C22 0.063(4) 0.066(5) 0.053(4) 0.004(3) -0.017(3) 0.005(3)
C23 0.052(4) 0.054(4) 0.046(4) 0.002(3) -0.007(3) 0.003(3)
C24 0.054(4) 0.048(4) 0.042(3) 0.006(3) -0.008(3) -0.001(3)
C25 0.068(4) 0.068(5) 0.075(5) -0.015(4) -0.013(4) -0.022(4)
C26 0.049(3) 0.033(3) 0.053(4) 0.001(3) -0.008(3) 0.000(3)
C27 0.054(3) 0.040(4) 0.049(4) -0.002(3) -0.012(3) 0.006(3)
C28 0.057(4) 0.041(4) 0.072(5) 0.005(3) -0.015(3) 0.000(3)
C29 0.050(4) 0.036(4) 0.057(4) 0.003(3) -0.013(3) 0.009(3)
C30 0.068(4) 0.041(4) 0.051(4) 0.000(3) 0.002(3) 0.001(3)
C31 0.056(4) 0.052(4) 0.067(5) -0.002(3) 0.000(3) -0.007(3)
C32 0.059(4) 0.046(4) 0.068(5) -0.003(3) -0.010(3) -0.003(3)
C33 0.065(4) 0.048(4) 0.051(4) -0.006(3) -0.004(3) 0.010(3)
C34 0.049(4) 0.044(4) 0.060(4) 0.002(3) 0.000(3) 0.008(3)
C35 0.041(3) 0.046(4) 0.032(3) 0.003(3) 0.000(2) -0.003(2)
C36 0.041(3) 0.055(4) 0.037(3) 0.002(3) -0.003(3) -0.006(3)
C37 0.042(3) 0.078(5) 0.043(4) -0.004(3) -0.003(3) -0.002(3)
C38 0.045(3) 0.079(5) 0.044(3) 0.006(4) 0.002(3) -0.014(3)
C39 0.057(4) 0.055(4) 0.045(4) 0.012(3) -0.002(3) -0.011(3)
C40 0.049(3) 0.049(4) 0.035(3) 0.005(3) -0.007(3) -0.004(3)
C41 0.058(4) 0.041(4) 0.040(3) 0.002(3) -0.004(3) -0.008(3)
C42 0.055(4) 0.057(5) 0.095(6) -0.009(4) 0.007(4) 0.017(3)
C43 0.064(4) 0.039(4) 0.062(4) -0.003(3) -0.002(3) 0.005(3)
C44 0.060(4) 0.043(4) 0.079(5) -0.005(3) -0.005(4) 0.004(3)
C45 0.064(4) 0.038(4) 0.068(5) -0.006(3) -0.002(3) 0.000(3)
C46 0.069(4) 0.041(4) 0.059(4) -0.011(3) 0.003(3) -0.008(3)
C47 0.070(5) 0.046(4) 0.074(5) -0.009(3) 0.007(4) -0.002(3)
C48 0.070(5) 0.061(6) 0.105(7) -0.023(5) 0.013(5) -0.006(4)
C49 0.098(7) 0.082(7) 0.085(6) -0.025(5) 0.030(5) -0.037(5)
C50 0.097(6) 0.078(6) 0.071(5) 0.005(5) 0.006(5) -0.030(5)
C51 0.087(5) 0.057(5) 0.072(5) -0.001(4) -0.004(4) -0.020(4)
C52 0.039(3) 0.035(4) 0.066(4) 0.001(3) -0.001(3) -0.002(2)
C53 0.047(4) 0.040(4) 0.068(5) -0.001(3) -0.009(3) 0.003(3)
C54 0.048(4) 0.037(4) 0.101(6) -0.007(4) -0.004(4) -0.003(3)
C55 0.059(4) 0.052(5) 0.092(6) 0.005(4) 0.006(4) -0.010(3)
C56 0.062(4) 0.048(4) 0.072(5) 0.003(4) 0.009(3) -0.009(3)
C57 0.050(3) 0.042(4) 0.057(4) 0.004(3) 0.003(3) -0.006(3)
C58 0.057(4) 0.046(4) 0.056(4) 0.008(3) 0.007(3) -0.005(3)
C59 0.096(6) 0.084(7) 0.084(6) -0.021(5) -0.027(5) -0.021(5)
C60 0.051(3) 0.054(4) 0.040(3) 0.004(3) 0.001(3) -0.012(3)
C61 0.063(4) 0.051(4) 0.040(3) 0.000(3) 0.013(3) -0.012(3)
C62 0.061(4) 0.068(5) 0.040(3) 0.006(3) 0.001(3) -0.022(3)
C63 0.059(3) 0.056(4) 0.041(3) 0.008(3) 0.003(3) -0.012(3)
C64 0.061(4) 0.068(5) 0.043(4) 0.000(3) 0.008(3) -0.004(3)
C65 0.068(5) 0.072(5) 0.050(4) -0.007(4) 0.008(3) -0.012(4)
C66 0.072(5) 0.085(6) 0.053(4) -0.006(4) 0.003(4) -0.030(4)
C67 0.058(4) 0.090(6) 0.072(5) 0.013(5) -0.011(3) -0.010(4)
C68 0.071(4) 0.053(5) 0.065(5) 0.009(3) 0.000(4) -0.002(3)
C69 0.094(6) 0.058(5) 0.072(5) -0.004(4) 0.008(4) 0.000(4)
C70 0.069(4) 0.065(5) 0.056(4) -0.009(4) 0.007(3) -0.007(4)
O15 0.109(5) 0.111(6) 0.119(5) -0.067(5) 0.055(4) -0.044(4)
O16 0.071(3) 0.088(4) 0.078(4) -0.007(3) 0.015(3) -0.005(3)
O17 0.201(8) 0.063(5) 0.081(5) -0.021(4) 0.014(5) -0.012(5)
N5 0.057(4) 0.064(5) 0.082(5) -0.032(4) 0.010(3) -0.006(3)

loop_
_atom_type_symbol
_atom_type_description
_atom_type_scat_dispersion_real
_atom_type_scat_dispersion_imag
_atom_type_scat_source
C C 0.0033 0.0016 'International Tables Vol C Tables 4.2.6.8 and 6.1.1.4'
H H 0.0000 0.0000 'International Tables Vol C Tables 4.2.6.8 and 6.1.1.4'
Cu Cu 0.3201 1.2651 'International Tables Vol C Tables 4.2.6.8 and 6.1.1.4'
N N 0.0061 0.0033 'International Tables Vol C Tables 4.2.6.8 and 6.1.1.4'
O O 0.0106 0.0060 'International Tables Vol C Tables 4.2.6.8 and 6.1.1.4'

loop_
_geom_angle_atom_site_label_1
_geom_angle_atom_site_label_2
_geom_angle_atom_site_label_3
_geom_angle
O2 Cu1 O3 173.84(19)
O2 Cu1 O13 88.29(18)
O2 Cu1 N1 91.98(19)
O3 Cu1 O13 95.05(18)
O6 Cu1 O2 86.59(17)
O6 Cu1 O3 98.28(17)
O6 Cu1 O13 94.58(17)
O6 Cu1 N1 164.20(18)
N1 Cu1 O3 82.31(19)
N1 Cu1 O13 101.11(18)
O5 Cu2 O6 174.67(19)
O5 Cu2 O7 95.25(17)
O5 Cu2 O8 91.03(18)
O5 Cu2 O12 92.64(16)
O5 Cu2 N2 93.39(19)
O6 Cu2 O7 90.08(16)
O6 Cu2 O8 90.67(16)
O6 Cu2 O12 83.08(15)
O7 Cu2 O12 144.01(14)
O8 Cu2 O7 72.90(16)
O8 Cu2 O12 71.91(15)
N2 Cu2 O6 85.52(19)
N2 Cu2 O7 100.08(19)
N2 Cu2 O8 172.0(2)
N2 Cu2 O12 114.44(18)
O8 Cu3 O9 171.39(19)
O8 Cu3 O12 87.04(18)
O8 Cu3 O14 93.58(16)
O8 Cu3 N3 91.1(2)
O9 Cu3 O14 92.79(18)
O12 Cu3 O9 98.3(2)
O12 Cu3 O14 94.22(16)
N3 Cu3 O9 82.5(2)
N3 Cu3 O12 169.30(19)
N3 Cu3 O14 96.41(19)
O1 Cu4 O6 143.56(15)
O2 Cu4 O1 71.31(16)
O2 Cu4 O6 72.64(15)
O2 Cu4 O12 90.87(17)
O11 Cu4 O1 94.33(18)
O11 Cu4 O2 91.68(18)
O11 Cu4 O6 91.86(17)
O11 Cu4 O12 174.62(19)
O11 Cu4 N4 93.0(2)
O12 Cu4 O1 90.97(17)
O12 Cu4 O6 84.39(15)
N4 Cu4 O1 102.85(19)
N4 Cu4 O2 172.8(2)
N4 Cu4 O6 112.65(19)
N4 Cu4 O12 84.94(19)
C2 O1 Cu4 109.7(4)
C2 O1 C8 119.6(5)
C8 O1 Cu4 129.6(4)
Cu1 O2 Cu4 106.90(19)
C1 O2 Cu1 128.6(4)
C1 O2 Cu4 124.3(4)
Cu1 O3 H3 107(5)
C10 O3 Cu1 113.3(4)
C10 O3 H3 135(5)
C19 O4 C25 117.3(5)
C18 O5 Cu2 126.8(4)
Cu1 O6 Cu2 123.7(2)
Cu1 O6 Cu4 91.32(15)
Cu2 O6 Cu4 94.63(17)
C27 O6 Cu1 118.9(4)
C27 O6 Cu2 106.7(3)
C27 O6 Cu4 118.5(4)
C36 O7 Cu2 110.8(4)
C36 O7 C42 118.6(5)
C42 O7 Cu2 130.7(5)
Cu3 O8 Cu2 107.04(19)
C35 O8 Cu2 122.9(4)
C35 O8 Cu3 129.0(4)
Cu3 O9 H9 124(6)
C44 O9 Cu3 113.8(4)
C44 O9 H9 122(6)
C53 O10 C59 116.7(6)
C52 O11 Cu4 125.3(4)
Cu3 O12 Cu2 89.70(15)
Cu3 O12 Cu4 127.1(2)
Cu4 O12 Cu2 92.43(16)
C61 O12 Cu2 116.9(4)
C61 O12 Cu3 118.8(4)
C61 O12 Cu4 107.0(4)
Cu1 O13 H13 93(6)
C69 O13 Cu1 135.6(5)
C69 O13 H13 105(6)
Cu3 O14 H14 86(6)
C70 O14 Cu3 134.3(4)
C70 O14 H14 124(6)
C7 N1 Cu1 126.1(4)
C7 N1 C9 119.7(5)
C9 N1 Cu1 114.2(4)
C24 N2 Cu2 125.7(5)
C24 N2 C26 122.3(5)
C26 N2 Cu2 112.0(4)
C41 N3 Cu3 127.5(4)
C41 N3 C43 118.0(6)
C43 N3 Cu3 114.5(4)
C58 N4 Cu4 126.1(5)
C58 N4 C60 122.1(6)
C60 N4 Cu4 111.8(4)
O19 N6 O18 119.1(9)
O20 N6 O18 126.4(10)
O20 N6 O19 114.4(11)
O2 C1 C2 118.3(6)
O2 C1 C6 123.2(5)
C6 C1 C2 118.4(5)
O1 C2 C1 114.3(6)
O1 C2 C3 125.2(6)
C3 C2 C1 120.5(6)
C2 C3 H3A 120.1
C4 C3 C2 119.9(7)
C4 C3 H3A 120.1
C3 C4 H4 119.1
C5 C4 C3 121.8(6)
C5 C4 H4 119.1
C4 C5 H5 120.3
C4 C5 C6 119.5(6)
C6 C5 H5 120.3
C1 C6 C5 119.9(6)
C1 C6 C7 123.1(5)
C5 C6 C7 116.7(6)
N1 C7 C6 126.1(6)
N1 C7 H7 117.0
C6 C7 H7 117.0
O1 C8 H8A 109.5
O1 C8 H8B 109.5
O1 C8 H8C 109.5
H8A C8 H8B 109.5
H8A C8 H8C 109.5
H8B C8 H8C 109.5
N1 C9 H9A 109.4
N1 C9 C10 107.0(5)
N1 C9 C11 109.8(5)
C10 C9 H9A 109.4
C10 C9 C11 111.8(5)
C11 C9 H9A 109.4
O3 C10 C9 108.8(5)
O3 C10 H10A 109.9
O3 C10 H10B 109.9
C9 C10 H10A 109.9
C9 C10 H10B 109.9
H10A C10 H10B 108.3
C9 C11 H11A 109.2
C9 C11 H11B 109.2
H11A C11 H11B 107.9
C12 C11 C9 112.0(5)
C12 C11 H11A 109.2
C12 C11 H11B 109.2
C13 C12 C11 120.8(6)
C13 C12 C17 118.7(6)
C17 C12 C11 120.5(6)
C12 C13 H13A 119.4
C12 C13 C14 121.2(6)
C14 C13 H13A 119.4
C13 C14 H14A 120.1
C15 C14 C13 119.7(7)
C15 C14 H14A 120.1
C14 C15 H15 119.8
C16 C15 C14 120.3(7)
C16 C15 H15 119.8
C15 C16 H16 119.9
C15 C16 C17 120.2(7)
C17 C16 H16 119.9
C12 C17 C16 119.9(7)
C12 C17 H17 120.1
C16 C17 H17 120.1
O5 C18 C19 118.1(6)
O5 C18 C23 124.3(5)
C23 C18 C19 117.6(5)
O4 C19 C18 113.3(5)
C20 C19 O4 124.9(6)
C20 C19 C18 121.8(7)
C19 C20 H20 120.2
C19 C20 C21 119.7(6)
C21 C20 H20 120.2
C20 C21 H21 119.8
C22 C21 C20 120.5(7)
C22 C21 H21 119.8
C21 C22 H22 119.7
C21 C22 C23 120.6(7)
C23 C22 H22 119.7
C18 C23 C22 119.9(6)
C18 C23 C24 123.2(5)
C22 C23 C24 116.9(6)
N2 C24 C23 125.3(6)
N2 C24 H24 117.4
C23 C24 H24 117.4
O4 C25 H25A 109.5
O4 C25 H25B 109.5
O4 C25 H25C 109.5
H25A C25 H25B 109.5
H25A C25 H25C 109.5
H25B C25 H25C 109.5
N2 C26 H26 107.1
N2 C26 C27 106.0(5)
N2 C26 C28 116.4(5)
C27 C26 H26 107.1
C27 C26 C28 112.8(6)
C28 C26 H26 107.1
O6 C27 C26 110.1(5)
O6 C27 H27A 109.6
O6 C27 H27B 109.6
C26 C27 H27A 109.6
C26 C27 H27B 109.6
H27A C27 H27B 108.1
C26 C28 H28A 109.7
C26 C28 H28B 109.7
H28A C28 H28B 108.2
C29 C28 C26 109.9(5)
C29 C28 H28A 109.7
C29 C28 H28B 109.7
C30 C29 C28 119.5(6)
C34 C29 C28 122.1(7)
C34 C29 C30 118.2(6)
C29 C30 H30 119.7
C31 C30 C29 120.6(7)
C31 C30 H30 119.7
C30 C31 H31 119.8
C32 C31 C30 120.3(7)
C32 C31 H31 119.8
C31 C32 H32 119.9
C31 C32 C33 120.3(6)
C33 C32 H32 119.9
C32 C33 H33 120.3
C32 C33 C34 119.3(7)
C34 C33 H33 120.3
C29 C34 C33 121.2(7)
C29 C34 H34 119.4
C33 C34 H34 119.4
O8 C35 C36 118.6(5)
O8 C35 C40 123.1(6)
C40 C35 C36 118.4(6)
O7 C36 C35 114.6(5)
O7 C36 C37 124.9(6)
C37 C36 C35 120.5(6)
C36 C37 H37 119.7
C38 C37 C36 120.5(7)
C38 C37 H37 119.7
C37 C38 H38 119.9
C37 C38 C39 120.2(6)
C39 C38 H38 119.9
C38 C39 H39 119.8
C38 C39 C40 120.5(6)
C40 C39 H39 119.8
C35 C40 C39 119.9(6)
C35 C40 C41 123.2(6)
C39 C40 C41 116.8(6)
N3 C41 C40 125.4(6)
N3 C41 H41 117.3
C40 C41 H41 117.3
O7 C42 H42A 109.5
O7 C42 H42B 109.5
O7 C42 H42C 109.5
H42A C42 H42B 109.5
H42A C42 H42C 109.5
H42B C42 H42C 109.5
N3 C43 H43 110.0
N3 C43 C44 106.1(6)
N3 C43 C45 109.7(5)
C44 C43 H43 110.0
C44 C43 C45 111.0(6)
C45 C43 H43 110.0
O9 C44 C43 108.7(5)
O9 C44 H44A 109.9
O9 C44 H44B 109.9
C43 C44 H44A 109.9
C43 C44 H44B 109.9
H44A C44 H44B 108.3
C43 C45 H45A 109.0
C43 C45 H45B 109.0
H45A C45 H45B 107.8
C46 C45 C43 112.9(6)
C46 C45 H45A 109.0
C46 C45 H45B 109.0
C47 C46 C45 119.8(7)
C51 C46 C45 121.1(7)
C51 C46 C47 119.1(7)
C46 C47 H47 120.0
C48 C47 C46 120.1(8)
C48 C47 H47 120.0
C47 C48 H48 119.9
C49 C48 C47 120.2(9)
C49 C48 H48 119.9
C48 C49 H49 119.8
C48 C49 C50 120.4(9)
C50 C49 H49 119.8
C49 C50 H50 120.0
C49 C50 C51 120.1(9)
C51 C50 H50 120.0
C46 C51 C50 120.1(8)
C46 C51 H51 120.0
C50 C51 H51 120.0
O11 C52 C53 117.2(6)
O11 C52 C57 125.2(5)
C57 C52 C53 117.6(6)
O10 C53 C52 114.5(6)
O10 C53 C54 125.2(6)
C54 C53 C52 120.3(7)
C53 C54 H54 119.3
C53 C54 C55 121.4(7)
C55 C54 H54 119.3
C54 C55 H55 120.5
C56 C55 C54 119.0(7)
C56 C55 H55 120.5
C55 C56 H56 119.2
C55 C56 C57 121.6(7)
C57 C56 H56 119.2
C52 C57 C56 120.1(6)
C52 C57 C58 123.3(6)
C56 C57 C58 116.6(6)
N4 C58 C57 124.9(6)
N4 C58 H58 117.6
C57 C58 H58 117.6
O10 C59 H59A 109.5
O10 C59 H59B 109.5
O10 C59 H59C 109.5
H59A C59 H59B 109.5
H59A C59 H59C 109.5
H59B C59 H59C 109.5
N4 C60 H60 107.5
N4 C60 C61 105.3(5)
N4 C60 C62 115.8(5)
C61 C60 H60 107.5
C61 C60 C62 112.8(6)
C62 C60 H60 107.5
O12 C61 C60 109.9(5)
O12 C61 H61A 109.7
O12 C61 H61B 109.7
C60 C61 H61A 109.7
C60 C61 H61B 109.7
H61A C61 H61B 108.2
C60 C62 H62A 109.4
C60 C62 H62B 109.4
H62A C62 H62B 108.0
C63 C62 C60 111.2(5)
C63 C62 H62A 109.4
C63 C62 H62B 109.4
C64 C63 C62 122.3(6)
C64 C63 C68 117.8(6)
C68 C63 C62 119.8(7)
C63 C64 H64 119.2
C65 C64 C63 121.6(7)
C65 C64 H64 119.2
C64 C65 H65 120.1
C66 C65 C64 119.8(8)
C66 C65 H65 120.1
C65 C66 H66 119.5
C65 C66 C67 120.9(7)
C67 C66 H66 119.5
C66 C67 H67 120.3
C66 C67 C68 119.3(8)
C68 C67 H67 120.3
C63 C68 H68 119.7
C67 C68 C63 120.6(8)
C67 C68 H68 119.7
O13 C69 H69A 109.5
O13 C69 H69B 109.5
O13 C69 H69C 109.5
H69A C69 H69B 109.5
H69A C69 H69C 109.5
H69B C69 H69C 109.5
O14 C70 H70A 109.5
O14 C70 H70B 109.5
O14 C70 H70C 109.5
H70A C70 H70B 109.5
H70A C70 H70C 109.5
H70B C70 H70C 109.5
C71A O71A H71A 109.5
O71A C71A H71B 109.5
O71A C71A H71C 109.5
O71A C71A H71D 109.5
H71B C71A H71C 109.5
H71B C71A H71D 109.5
H71C C71A H71D 109.5
O16 N5 O15 119.4(8)
O17 N5 O15 116.9(8)
O17 N5 O16 123.8(7)
H71E C71B H71F 109.5
H71E C71B H71G 109.5
H71F C71B H71G 109.5
O71B C71B H71E 109.5
O71B C71B H71F 109.5
O71B C71B H71G 109.5
C71B O71B H71H 109.5

loop_
_geom_bond_atom_site_label_1
_geom_bond_atom_site_label_2
_geom_bond_distance
Cu1 O2 1.934(4)
Cu1 O3 1.996(4)
Cu1 O6 1.929(4)
Cu1 O13 2.324(5)
Cu1 N1 1.941(5)
Cu2 O5 1.904(4)
Cu2 O6 1.976(4)
Cu2 O7 2.380(4)
Cu2 O8 2.002(4)
Cu2 O12 2.504(4)
Cu2 N2 1.930(5)
Cu3 O8 1.936(4)
Cu3 O9 1.971(5)
Cu3 O12 1.951(4)
Cu3 O14 2.305(4)
Cu3 N3 1.948(5)
Cu4 O1 2.423(4)
Cu4 O2 1.985(4)
Cu4 O6 2.444(4)
Cu4 O11 1.926(4)
Cu4 O12 1.991(4)
Cu4 N4 1.931(5)
O1 C2 1.351(8)
O1 C8 1.444(8)
O2 C1 1.325(7)
O3 H3 0.86(4)
O3 C10 1.429(8)
O4 C19 1.375(8)
O4 C25 1.424(8)
O5 C18 1.314(7)
O6 C27 1.431(8)
O7 C36 1.350(8)
O7 C42 1.434(8)
O8 C35 1.324(7)
O9 H9 0.88(5)
O9 C44 1.438(9)
O10 C53 1.353(9)
O10 C59 1.427(9)
O11 C52 1.321(8)
O12 C61 1.407(7)
O13 H13 0.89(5)
O13 C69 1.420(10)
O14 H14 0.84(5)
O14 C70 1.415(8)
O18 N6 1.242(10)
O19 N6 1.209(11)
O20 N6 1.202(9)
N1 C7 1.299(8)
N1 C9 1.454(8)
N2 C24 1.282(7)
N2 C26 1.481(8)
N3 C41 1.277(8)
N3 C43 1.482(8)
N4 C58 1.287(8)
N4 C60 1.483(8)
C1 C2 1.407(9)
C1 C6 1.402(9)
C2 C3 1.391(10)
C3 H3A 0.9500
C3 C4 1.374(10)
C4 H4 0.9500
C4 C5 1.357(10)
C5 H5 0.9500
C5 C6 1.421(9)
C6 C7 1.437(9)
C7 H7 0.9500
C8 H8A 0.9800
C8 H8B 0.9800
C8 H8C 0.9800
C9 H9A 1.0000
C9 C10 1.524(8)
C9 C11 1.535(8)
C10 H10A 0.9900
C10 H10B 0.9900
C11 H11A 0.9900
C11 H11B 0.9900
C11 C12 1.512(8)
C12 C13 1.374(9)
C12 C17 1.388(9)
C13 H13A 0.9500
C13 C14 1.381(9)
C14 H14A 0.9500
C14 C15 1.367(11)
C15 H15 0.9500
C15 C16 1.365(12)
C16 H16 0.9500
C16 C17 1.393(10)
C17 H17 0.9500
C18 C19 1.418(8)
C18 C23 1.399(10)
C19 C20 1.362(9)
C20 H20 0.9500
C20 C21 1.389(12)
C21 H21 0.9500
C21 C22 1.365(10)
C22 H22 0.9500
C22 C23 1.405(9)
C23 C24 1.443(9)
C24 H24 0.9500
C25 H25A 0.9800
C25 H25B 0.9800
C25 H25C 0.9800
C26 H26 1.0000
C26 C27 1.507(9)
C26 C28 1.525(9)
C27 H27A 0.9900
C27 H27B 0.9900
C28 H28A 0.9900
C28 H28B 0.9900
C28 C29 1.501(9)
C29 C30 1.397(10)
C29 C34 1.369(10)
C30 H30 0.9500
C30 C31 1.378(9)
C31 H31 0.9500
C31 C32 1.355(10)
C32 H32 0.9500
C32 C33 1.382(10)
C33 H33 0.9500
C33 C34 1.388(9)
C34 H34 0.9500
C35 C36 1.422(9)
C35 C40 1.391(8)
C36 C37 1.374(9)
C37 H37 0.9500
C37 C38 1.373(10)
C38 H38 0.9500
C38 C39 1.379(10)
C39 H39 0.9500
C39 C40 1.400(9)
C40 C41 1.450(9)
C41 H41 0.9500
C42 H42A 0.9800
C42 H42B 0.9800
C42 H42C 0.9800
C43 H43 1.0000
C43 C44 1.524(10)
C43 C45 1.531(9)
C44 H44A 0.9900
C44 H44B 0.9900
C45 H45A 0.9900
C45 H45B 0.9900
C45 C46 1.516(10)
C46 C47 1.387(10)
C46 C51 1.374(11)
C47 H47 0.9500
C47 C48 1.383(11)
C48 H48 0.9500
C48 C49 1.356(13)
C49 H49 0.9500
C49 C50 1.366(14)
C50 H50 0.9500
C50 C51 1.387(12)
C51 H51 0.9500
C52 C53 1.434(9)
C52 C57 1.394(9)
C53 C54 1.374(10)
C54 H54 0.9500
C54 C55 1.389(12)
C55 H55 0.9500
C55 C56 1.363(10)
C56 H56 0.9500
C56 C57 1.410(9)
C57 C58 1.439(9)
C58 H58 0.9500
C59 H59A 0.9800
C59 H59B 0.9800
C59 H59C 0.9800
C60 H60 1.0000
C60 C61 1.512(9)
C60 C62 1.518(9)
C61 H61A 0.9900
C61 H61B 0.9900
C62 H62A 0.9900
C62 H62B 0.9900
C62 C63 1.499(8)
C63 C64 1.379(10)
C63 C68 1.395(10)
C64 H64 0.9500
C64 C65 1.377(10)
C65 H65 0.9500
C65 C66 1.352(11)
C66 H66 0.9500
C66 C67 1.379(12)
C67 H67 0.9500
C67 C68 1.385(10)
C68 H68 0.9500
C69 H69A 0.9800
C69 H69B 0.9800
C69 H69C 0.9800
C70 H70A 0.9800
C70 H70B 0.9800
C70 H70C 0.9800
O71A H71A 0.8400
O71A C71A 1.49(2)
C71A H71B 0.9800
C71A H71C 0.9800
C71A H71D 0.9800
O15 N5 1.271(8)
O16 N5 1.237(9)
O17 N5 1.216(10)
C71B H71E 0.9800
C71B H71F 0.9800
C71B H71G 0.9800
C71B O71B 1.44(3)
O71B H71H 0.8400

loop_
_geom_hbond_atom_site_label_D
_geom_hbond_atom_site_label_H
_geom_hbond_atom_site_label_A
_geom_hbond_distance_DH
_geom_hbond_distance_HA
_geom_hbond_distance_DA
_geom_hbond_angle_DHA
_geom_hbond_publ_flag
O3 H3 O20 0.86(4) 1.98(4) 2.763(12) 151(7) yes
O9 H9 O15 0.88(5) 1.68(5) 2.549(8) 172(9) yes
O13 H13 O11 0.89(5) 1.88(6) 2.727(7) 159(8) yes
O14 H14 O5 0.84(5) 1.89(5) 2.732(6) 171(9) yes
O71A H71A O20 0.84 1.97 2.773(15) 160.9 yes
